data_4071861
loop_
_publ_author_name
'Kosturko, George W.'
'Graham, Peter M.'
'Myers, William H.'
'Smith, Timothy M.'
'Sabat, Michal'
'Harman, W. Dean'

_publ_section_title
;
 Tungsten-Promoted Diels&#x2212;Alder Cycloaddition of Pyridines:
 Dearomatization of 2,6-Dimethoxypyridine Generates a Potent 2-Azadiene
 Synthon
;
_journal_issue 17
_journal_name_full Organometallics
_journal_page_first 4513
_journal_paper_doi 10.1021/om800430p
_journal_volume 27
_journal_year 2008
_chemical_formula_sum 'C25 H36 B N8 O7 P W'
_chemical_formula_weight 786.25
_chemical_name_systematic
; 
 ? 
;
_space_group_IT_number 2
_symmetry_cell_setting triclinic
_symmetry_space_group_name_Hall '-P 1'
_symmetry_space_group_name_H-M 'P -1'
_atom_sites_solution_hydrogens geom
_atom_sites_solution_primary direct
_atom_sites_solution_secondary difmap
_audit_creation_method SHELXL-97
_cell_angle_alpha 95.731(5)
_cell_angle_beta 104.202(5)
_cell_angle_gamma 108.601(5)
_cell_formula_units_Z 2
_cell_length_a 9.586(2)
_cell_length_b 11.530(3)
_cell_length_c 16.080(4)
_cell_measurement_reflns_used 5220
_cell_measurement_temperature 293(2)
_cell_measurement_theta_max 26.915
_cell_measurement_theta_min 2.345
_cell_volume 1602.0(7)
_computing_cell_refinement 'Bruker SMART'
_computing_data_collection 'Bruker SMART'
_computing_data_reduction 'Bruker SAINT'
_computing_molecular_graphics 'Bruker SHELXTL'
_computing_publication_material 'Bruker SHELXTL'
_computing_structure_refinement 'SHELXL-97 (Sheldrick, 1997)'
_computing_structure_solution 'SHELXS-97 (Sheldrick, 1990)'
_diffrn_ambient_temperature 293(2)
_diffrn_measured_fraction_theta_full 0.959
_diffrn_measured_fraction_theta_max 0.959
_diffrn_measurement_device_type 'Bruker SMART APEX CCD area detector'
_diffrn_measurement_method 'phi and omega scans'
_diffrn_radiation_monochromator graphite
_diffrn_radiation_source 'fine-focus sealed tube'
_diffrn_radiation_type MoK\a
_diffrn_radiation_wavelength 0.71073
_diffrn_reflns_av_R_equivalents 0.0621
_diffrn_reflns_av_sigmaI/netI 0.1751
_diffrn_reflns_limit_h_max 14
_diffrn_reflns_limit_h_min -14
_diffrn_reflns_limit_k_max 17
_diffrn_reflns_limit_k_min -17
_diffrn_reflns_limit_l_max 24
_diffrn_reflns_limit_l_min -23
_diffrn_reflns_number 21405
_diffrn_reflns_theta_full 32.57
_diffrn_reflns_theta_max 32.57
_diffrn_reflns_theta_min 2.10
_exptl_absorpt_coefficient_mu 3.709
_exptl_absorpt_correction_T_max 0.801924
_exptl_absorpt_correction_T_min 0.632883
_exptl_absorpt_correction_type empirical
_exptl_absorpt_process_details 'Bruker SADABS'
_exptl_crystal_colour orange
_exptl_crystal_density_diffrn 1.630
_exptl_crystal_density_meas 0
_exptl_crystal_density_method 'not measured'
_exptl_crystal_description needle
_exptl_crystal_F_000 784
_exptl_crystal_size_max 0.26
_exptl_crystal_size_mid 0.12
_exptl_crystal_size_min 0.11
_refine_diff_density_max 1.756
_refine_diff_density_min -1.156
_refine_diff_density_rms 0.125
_refine_ls_extinction_coef none
_refine_ls_extinction_method none
_refine_ls_goodness_of_fit_ref 0.717
_refine_ls_hydrogen_treatment mixed
_refine_ls_matrix_type full
_refine_ls_number_parameters 423
_refine_ls_number_reflns 11197
_refine_ls_number_restraints 0
_refine_ls_restrained_S_all 0.717
_refine_ls_R_factor_all 0.1107
_refine_ls_R_factor_gt 0.0516
_refine_ls_shift/su_max 0.002
_refine_ls_shift/su_mean 0.000
_refine_ls_structure_factor_coef Fsqd
_refine_ls_weighting_details 'calc w=1/[\s^2^(Fo^2^)+(0.0137P)^2^+0.0000P] where P=(Fo^2^+2Fc^2^)/3'
_refine_ls_weighting_scheme calc
_refine_ls_wR_factor_gt 0.0678
_refine_ls_wR_factor_ref 0.0810
_reflns_number_gt 5738
_reflns_number_total 11197
_reflns_threshold_expression >2sigma(I)
_cod_data_source_file om800430p_si_006.cif
_cod_data_source_block C25H36BN8O7PW
_cod_depositor_comments
;
The following automatic conversions were performed:

'_symmetry_cell_setting' value 'Triclinic' changed to 'triclinic'
according to /home/saulius/struct/CIF-dictionaries/cif_core.dic
dictionary named 'cif_core.dic' version 2.4.1 from 2010-06-29.

Automatic conversion script
Id: cif_fix_values 1715 2011-07-08 13:25:40Z adriana 
;
_cod_original_sg_symbol_H-M P-1
_cod_database_code 4071861

loop_
_symmetry_equiv_pos_as_xyz
'x, y, z'
'-x, -y, -z'

loop_
_atom_site_label
_atom_site_type_symbol
_atom_site_fract_x
_atom_site_fract_y
_atom_site_fract_z
_atom_site_U_iso_or_equiv
_atom_site_adp_type
_atom_site_occupancy
_atom_site_symmetry_multiplicity
_atom_site_calc_flag
_atom_site_refinement_flags
W W 0.34642(3) 0.17441(2) 0.305189(15) 0.03399(7) Uani 1 1 d .
P1 P 0.13196(18) -0.00510(13) 0.19905(10) 0.0517(4) Uani 1 1 d .
O1 O 0.6840(4) 0.4908(3) 0.2960(2) 0.0516(10) Uani 1 1 d .
O2 O 0.5133(4) 0.1278(3) 0.0840(2) 0.0516(10) Uani 1 1 d .
O3 O 0.3564(6) 0.5732(4) 0.1920(3) 0.0734(14) Uani 1 1 d .
O4 O 0.5885(5) 0.6854(4) 0.1826(3) 0.0837(15) Uani 1 1 d .
O5 O 0.1159(5) 0.3348(4) 0.0235(3) 0.0719(13) Uani 1 1 d .
O6 O 0.2888(5) 0.5038(4) 0.0015(3) 0.0719(13) Uani 1 1 d .
O7 O 0.5688(4) 0.0550(3) 0.2762(3) 0.0579(11) Uani 1 1 d .
N1 N 0.6164(5) 0.3087(4) 0.1908(3) 0.0412(11) Uani 1 1 d .
N2 N 0.4862(5) 0.2990(4) 0.4329(3) 0.0381(10) Uani 1 1 d .
N3 N 0.4298(5) 0.2940(4) 0.5038(3) 0.0438(11) Uani 1 1 d .
N4 N 0.3100(5) 0.0471(4) 0.3986(3) 0.0411(11) Uani 1 1 d .
N5 N 0.2684(5) 0.0729(4) 0.4710(3) 0.0452(12) Uani 1 1 d .
N6 N 0.1625(5) 0.2313(4) 0.3432(3) 0.0407(11) Uani 1 1 d .
N7 N 0.1499(5) 0.2305(4) 0.4260(3) 0.0470(12) Uani 1 1 d .
N8 N 0.4794(5) 0.1120(4) 0.2851(3) 0.0384(11) Uani 1 1 d .
C2 C 0.5648(6) 0.4034(4) 0.2255(3) 0.0397(13) Uani 1 1 d .
C3 C 0.4253(7) 0.3465(5) 0.2571(4) 0.0400(15) Uani 1 1 d .
C4 C 0.2996(6) 0.2583(5) 0.1880(3) 0.0359(12) Uani 1 1 d .
C5 C 0.3497(7) 0.2420(5) 0.1055(3) 0.0371(13) Uani 1 1 d .
C6 C 0.5030(7) 0.2282(5) 0.1308(4) 0.0431(14) Uani 1 1 d .
C7 C 0.5159(6) 0.4682(4) 0.1467(3) 0.0412(13) Uani 1 1 d .
H7 H 0.6054 0.5005 0.1253 0.049 Uiso 1 1 calc R
C8 C 0.3875(6) 0.3665(5) 0.0717(3) 0.0439(14) Uani 1 1 d .
H8 H 0.4328 0.3557 0.0244 0.053 Uiso 1 1 calc R
C9 C 0.8313(7) 0.5460(5) 0.2824(4) 0.0647(18) Uani 1 1 d .
H9A H 0.8588 0.4823 0.2549 0.097 Uiso 1 1 calc R
H9B H 0.9072 0.5868 0.3376 0.097 Uiso 1 1 calc R
H9C H 0.8264 0.6060 0.2454 0.097 Uiso 1 1 calc R
C10 C 0.6614(7) 0.1156(5) 0.1049(4) 0.0615(18) Uani 1 1 d .
H10A H 0.7353 0.1876 0.0950 0.092 Uiso 1 1 calc R
H10B H 0.6560 0.0421 0.0685 0.092 Uiso 1 1 calc R
H10C H 0.6923 0.1090 0.1652 0.092 Uiso 1 1 calc R
C11 C 0.4729(8) 0.5786(5) 0.1758(4) 0.0540(17) Uani 1 1 d .
C12 C 0.5618(9) 0.7981(6) 0.2111(6) 0.122(3) Uani 1 1 d .
H12A H 0.4781 0.8053 0.1674 0.183 Uiso 1 1 calc R
H12B H 0.6531 0.8694 0.2194 0.183 Uiso 1 1 calc R
H12C H 0.5367 0.7940 0.2652 0.183 Uiso 1 1 calc R
C13 C 0.2464(8) 0.3966(6) 0.0328(4) 0.0551(16) Uani 1 1 d .
C14 C 0.1683(8) 0.5501(7) -0.0352(5) 0.107(3) Uani 1 1 d .
H14A H 0.0779 0.4816 -0.0697 0.160 Uiso 1 1 calc R
H14B H 0.2024 0.6077 -0.0716 0.160 Uiso 1 1 calc R
H14C H 0.1445 0.5918 0.0112 0.160 Uiso 1 1 calc R
C15 C 0.5362(8) 0.3741(5) 0.5737(4) 0.0582(17) Uani 1 1 d .
H15 H 0.5250 0.3876 0.6293 0.070 Uiso 1 1 calc R
C16 C 0.6663(8) 0.4341(5) 0.5491(4) 0.0605(18) Uani 1 1 d .
H16 H 0.7585 0.4939 0.5842 0.073 Uiso 1 1 calc R
C17 C 0.6280(6) 0.3846(5) 0.4604(4) 0.0449(14) Uani 1 1 d .
H17 H 0.6922 0.4080 0.4254 0.054 Uiso 1 1 calc R
C18 C 0.2642(7) -0.0197(6) 0.5160(4) 0.0577(18) Uani 1 1 d .
H18 H 0.2408 -0.0226 0.5688 0.069 Uiso 1 1 calc R
C19 C 0.2994(7) -0.1079(6) 0.4727(4) 0.0645(19) Uani 1 1 d .
H19 H 0.3031 -0.1827 0.4882 0.077 Uiso 1 1 calc R
C20 C 0.3286(6) -0.0622(5) 0.4008(4) 0.0484(15) Uani 1 1 d .
H20 H 0.3578 -0.1025 0.3587 0.058 Uiso 1 1 calc R
C21 C 0.0247(8) 0.2555(6) 0.4306(5) 0.0602(18) Uani 1 1 d .
C22 C -0.0484(8) 0.2729(6) 0.3528(5) 0.0603(19) Uani 1 1 d .
C23 C 0.0426(8) 0.2583(6) 0.3005(4) 0.0518(16) Uani 1 1 d .
C24 C -0.0132(6) 0.0231(5) 0.1180(4) 0.0629(18) Uani 1 1 d .
H24A H -0.0853 -0.0549 0.0823 0.094 Uiso 1 1 calc R
H24B H 0.0344 0.0747 0.0820 0.094 Uiso 1 1 calc R
H24C H -0.0662 0.0647 0.1463 0.094 Uiso 1 1 calc R
C25 C 0.0077(8) -0.1182(6) 0.2449(5) 0.120(3) Uani 1 1 d .
H25A H -0.0216 -0.0752 0.2881 0.180 Uiso 1 1 calc R
H25B H 0.0617 -0.1684 0.2717 0.180 Uiso 1 1 calc R
H25C H -0.0829 -0.1706 0.1993 0.180 Uiso 1 1 calc R
C26 C 0.1987(8) -0.0994(6) 0.1328(5) 0.104(3) Uani 1 1 d .
H26A H 0.2519 -0.1426 0.1691 0.156 Uiso 1 1 calc R
H26B H 0.2674 -0.0468 0.1062 0.156 Uiso 1 1 calc R
H26C H 0.1122 -0.1590 0.0882 0.156 Uiso 1 1 calc R
B1 B 0.2704(9) 0.2053(7) 0.4984(5) 0.0545(19) Uani 1 1 d .
H1B H 0.244(5) 0.220(4) 0.565(3) 0.064(16) Uiso 1 1 d .
H3 H 0.399(5) 0.389(4) 0.279(3) 0.023(15) Uiso 1 1 d .
H4 H 0.200(5) 0.271(4) 0.173(3) 0.033(13) Uiso 1 1 d .
H5 H 0.281(5) 0.184(4) 0.065(3) 0.044(16) Uiso 1 1 d .
H21 H 0.016(4) 0.262(4) 0.484(3) 0.013(12) Uiso 1 1 d .
H22 H -0.134(6) 0.295(4) 0.335(3) 0.050(17) Uiso 1 1 d .
H23 H 0.022(5) 0.260(4) 0.246(3) 0.020(13) Uiso 1 1 d .

loop_
_atom_site_aniso_label
_atom_site_aniso_U_11
_atom_site_aniso_U_22
_atom_site_aniso_U_33
_atom_site_aniso_U_23
_atom_site_aniso_U_13
_atom_site_aniso_U_12
W 0.03794(13) 0.02695(10) 0.03435(11) 0.00684(8) 0.00831(9) 0.00943(9)
P1 0.0440(10) 0.0393(9) 0.0566(10) 0.0030(8) 0.0004(8) 0.0074(7)
O1 0.056(3) 0.036(2) 0.048(2) 0.0028(18) 0.012(2) 0.001(2)
O2 0.055(3) 0.050(2) 0.053(2) -0.001(2) 0.015(2) 0.026(2)
O3 0.098(4) 0.067(3) 0.096(4) 0.037(3) 0.062(3) 0.051(3)
O4 0.083(4) 0.044(3) 0.135(4) 0.021(3) 0.039(3) 0.030(3)
O5 0.047(3) 0.085(3) 0.081(3) 0.033(3) 0.008(3) 0.022(3)
O6 0.081(3) 0.093(3) 0.085(3) 0.063(3) 0.049(3) 0.054(3)
O7 0.063(3) 0.057(3) 0.069(3) 0.018(2) 0.027(2) 0.034(2)
N1 0.050(3) 0.030(2) 0.044(3) 0.006(2) 0.014(2) 0.014(2)
N2 0.046(3) 0.032(2) 0.036(3) 0.010(2) 0.012(2) 0.014(2)
N3 0.061(3) 0.032(2) 0.033(3) 0.006(2) 0.011(2) 0.012(2)
N4 0.046(3) 0.022(2) 0.049(3) 0.008(2) 0.011(2) 0.005(2)
N5 0.055(3) 0.040(3) 0.038(3) 0.016(2) 0.017(2) 0.009(2)
N6 0.048(3) 0.034(2) 0.042(3) 0.009(2) 0.015(2) 0.016(2)
N7 0.050(3) 0.041(3) 0.052(3) 0.015(2) 0.023(3) 0.011(2)
N8 0.039(3) 0.029(2) 0.038(3) 0.009(2) 0.007(2) 0.001(2)
C2 0.049(4) 0.029(3) 0.037(3) 0.006(2) 0.009(3) 0.012(3)
C3 0.050(4) 0.040(3) 0.036(3) 0.004(3) 0.015(3) 0.023(3)
C4 0.034(3) 0.037(3) 0.037(3) 0.011(2) 0.007(3) 0.015(3)
C5 0.042(4) 0.037(3) 0.032(3) 0.002(3) 0.008(3) 0.018(3)
C6 0.057(4) 0.041(3) 0.042(3) 0.015(3) 0.024(3) 0.023(3)
C7 0.050(4) 0.037(3) 0.046(3) 0.013(3) 0.023(3) 0.020(3)
C8 0.050(4) 0.055(4) 0.041(3) 0.019(3) 0.024(3) 0.027(3)
C9 0.054(4) 0.047(4) 0.076(5) 0.013(3) 0.013(4) -0.001(3)
C10 0.069(5) 0.056(4) 0.074(5) 0.008(3) 0.027(4) 0.038(4)
C11 0.082(5) 0.042(4) 0.047(4) 0.021(3) 0.023(4) 0.027(4)
C12 0.120(7) 0.043(4) 0.215(10) 0.011(5) 0.052(7) 0.045(5)
C13 0.058(4) 0.069(5) 0.049(4) 0.025(3) 0.022(4) 0.029(4)
C14 0.120(7) 0.138(7) 0.141(7) 0.096(6) 0.075(6) 0.100(6)
C15 0.091(5) 0.043(4) 0.031(3) 0.002(3) 0.010(3) 0.019(4)
C16 0.075(5) 0.033(3) 0.051(4) 0.006(3) -0.001(4) 0.004(3)
C17 0.046(4) 0.035(3) 0.052(4) 0.014(3) 0.009(3) 0.013(3)
C18 0.062(4) 0.057(4) 0.049(4) 0.030(3) 0.012(3) 0.012(4)
C19 0.063(5) 0.046(4) 0.082(5) 0.037(4) 0.012(4) 0.015(3)
C20 0.055(4) 0.034(3) 0.055(4) 0.015(3) 0.017(3) 0.013(3)
C21 0.057(5) 0.060(4) 0.067(5) 0.014(4) 0.034(4) 0.012(4)
C22 0.046(4) 0.052(4) 0.091(6) 0.014(4) 0.029(4) 0.021(4)
C23 0.055(4) 0.052(4) 0.050(4) 0.010(3) 0.012(4) 0.025(3)
C24 0.053(4) 0.061(4) 0.055(4) 0.000(3) -0.005(3) 0.014(3)
C25 0.077(5) 0.093(6) 0.110(6) 0.051(5) -0.021(5) -0.047(4)
C26 0.089(6) 0.076(5) 0.114(6) -0.053(4) -0.019(5) 0.042(4)
B1 0.073(6) 0.047(4) 0.051(5) 0.020(4) 0.034(4) 0.017(4)

loop_
_atom_type_symbol
_atom_type_description
_atom_type_scat_dispersion_real
_atom_type_scat_dispersion_imag
_atom_type_scat_source
C C 0.0033 0.0016 'International Tables Vol C Tables 4.2.6.8 and 6.1.1.4'
H H 0.0000 0.0000 'International Tables Vol C Tables 4.2.6.8 and 6.1.1.4'
B B 0.0013 0.0007 'International Tables Vol C Tables 4.2.6.8 and 6.1.1.4'
N N 0.0061 0.0033 'International Tables Vol C Tables 4.2.6.8 and 6.1.1.4'
O O 0.0106 0.0060 'International Tables Vol C Tables 4.2.6.8 and 6.1.1.4'
P P 0.1023 0.0942 'International Tables Vol C Tables 4.2.6.8 and 6.1.1.4'
W W -0.8490 6.8722 'International Tables Vol C Tables 4.2.6.8 and 6.1.1.4'

loop_
_geom_angle_atom_site_label_1
_geom_angle_atom_site_label_2
_geom_angle_atom_site_label_3
_geom_angle
N8 W C3 98.2(2)
N8 W N4 86.95(17)
C3 W N4 159.56(18)
N8 W C4 100.61(19)
C3 W C4 38.06(18)
N4 W C4 160.03(17)
N8 W N2 99.14(17)
C3 W N2 82.18(18)
N4 W N2 77.46(15)
C4 W N2 118.88(17)
N8 W N6 170.90(16)
C3 W N6 90.78(19)
N4 W N6 84.09(16)
C4 W N6 87.39(18)
N2 W N6 80.48(16)
N8 W P1 90.37(13)
C3 W P1 116.50(16)
N4 W P1 83.07(11)
C4 W P1 78.46(14)
N2 W P1 157.76(11)
N6 W P1 86.97(11)
C24 P1 C26 101.9(3)
C24 P1 C25 98.9(3)
C26 P1 C25 103.4(4)
C24 P1 W 120.03(19)
C26 P1 W 113.2(2)
C25 P1 W 116.8(2)
C2 O1 C9 117.5(4)
C6 O2 C10 116.2(4)
C11 O4 C12 114.9(5)
C13 O6 C14 116.9(5)
C6 N1 C2 108.6(4)
C17 N2 N3 106.6(4)
C17 N2 W 132.8(4)
N3 N2 W 120.6(3)
C15 N3 N2 109.7(5)
C15 N3 B1 128.0(5)
N2 N3 B1 122.2(5)
C20 N4 N5 105.6(4)
C20 N4 W 130.5(4)
N5 N4 W 123.8(3)
C18 N5 N4 109.0(5)
C18 N5 B1 130.7(5)
N4 N5 B1 118.6(4)
C23 N6 N7 104.5(5)
C23 N6 W 135.0(4)
N7 N6 W 120.1(3)
C21 N7 N6 109.3(5)
C21 N7 B1 129.3(6)
N6 N7 B1 121.4(5)
O7 N8 W 172.0(3)
O1 C2 N1 110.8(4)
O1 C2 C3 108.7(4)
N1 C2 C3 111.7(4)
O1 C2 C7 111.2(4)
N1 C2 C7 105.9(4)
C3 C2 C7 108.5(4)
C4 C3 C2 111.3(5)
C4 C3 W 72.4(3)
C2 C3 W 131.6(4)
C3 C4 C5 110.0(5)
C3 C4 W 69.5(3)
C5 C4 W 128.1(4)
C6 C5 C4 108.6(4)
C6 C5 C8 102.0(4)
C4 C5 C8 109.4(4)
N1 C6 O2 123.5(5)
N1 C6 C5 121.1(5)
O2 C6 C5 115.3(5)
C11 C7 C8 114.4(5)
C11 C7 C2 111.7(4)
C8 C7 C2 108.2(4)
C13 C8 C5 113.0(5)
C13 C8 C7 115.9(5)
C5 C8 C7 107.4(4)
O3 C11 O4 124.1(6)
O3 C11 C7 126.2(6)
O4 C11 C7 109.6(6)
O5 C13 O6 123.2(6)
O5 C13 C8 127.4(6)
O6 C13 C8 109.2(5)
N3 C15 C16 108.5(5)
C15 C16 C17 104.8(5)
N2 C17 C16 110.4(5)
N5 C18 C19 109.4(5)
C18 C19 C20 104.4(5)
N4 C20 C19 111.6(6)
N7 C21 C22 110.4(6)
C21 C22 C23 103.4(6)
N6 C23 C22 112.4(6)
N3 B1 N5 106.3(5)
N3 B1 N7 108.7(5)
N5 B1 N7 108.7(5)

loop_
_geom_bond_atom_site_label_1
_geom_bond_atom_site_label_2
_geom_bond_distance
W N8 1.729(5)
W C3 2.178(6)
W N4 2.214(4)
W C4 2.216(5)
W N2 2.216(4)
W N6 2.258(4)
W P1 2.5062(15)
P1 C24 1.796(5)
P1 C26 1.809(6)
P1 C25 1.816(6)
O1 C2 1.418(5)
O1 C9 1.432(6)
O2 C6 1.361(6)
O2 C10 1.432(6)
O3 C11 1.192(7)
O4 C11 1.341(7)
O4 C12 1.454(7)
O5 C13 1.190(6)
O6 C13 1.360(6)
O6 C14 1.446(6)
O7 N8 1.260(5)
N1 C6 1.279(6)
N1 C2 1.453(6)
N2 C17 1.334(6)
N2 N3 1.374(5)
N3 C15 1.336(6)
N3 B1 1.520(8)
N4 C20 1.331(6)
N4 N5 1.355(5)
N5 C18 1.345(6)
N5 B1 1.538(8)
N6 C23 1.332(7)
N6 N7 1.367(5)
N7 C21 1.337(7)
N7 B1 1.549(8)
C2 C3 1.522(7)
C2 C7 1.582(6)
C3 C4 1.433(7)
C4 C5 1.532(7)
C5 C6 1.489(7)
C5 C8 1.552(7)
C7 C11 1.522(7)
C7 C8 1.554(7)
C8 C13 1.506(7)
C15 C16 1.391(8)
C16 C17 1.393(7)
C18 C19 1.351(8)
C19 C20 1.371(7)
C21 C22 1.344(9)
C22 C23 1.386(8)
